data_9004020
loop_
_publ_author_name
'Bonazzi, P.'
'Bindi, L.'
'Zoppi, M.'
'Capitani, G. C.'
'Olmi, F.'

_publ_section_title
;
 Single-crystal diffraction and transmission electron microscopy studies
 of "silicified" pyrochlore from Narssarssk, Julianehaab district, Greenland
 Sample: 396a
;
_journal_name_full 'American Mineralogist'
_journal_page_first 794
_journal_page_last 801
_journal_paper_doi 10.2138/am.2006.1777
_journal_volume 91
_journal_year 2006
_chemical_compound_source 'Narssarssk, Julianehaab district, Greenland'
_chemical_formula_sum
;Ca0.73 Ce0.03 F0.62 Fe0.03 H1.352 K0.02 La0.01 Mn0.04 Na0.37 Nb1.72 Nd0.01
 O6.38 Pb0.01 Si0.07 Sr0.07 Ta0.02 Ti0.16 U0.02
;
_chemical_name_mineral Pyrochlore
_space_group_IT_number 227
_symmetry_space_group_name_Hall '-F 4vw 2vw 3'
_symmetry_space_group_name_H-M 'F d -3 m :2'
_cell_angle_alpha 90
_cell_angle_beta 90
_cell_angle_gamma 90
_cell_formula_units_Z 8
_cell_length_a 10.4200
_cell_length_b 10.4200
_cell_length_c 10.4200
_cell_volume 1131.366
_database_code_amcsd 0004144
_exptl_crystal_density_diffrn 4.118
_cod_original_sg_symbol_H-M 'F d -3 m'
_cod_original_formula_sum
;Na.37 K.02 Ca.73 Sr.07 Mn.04 Pb.01 La.01 Ce.03 Nd.01 U.02 (Nb1.72 Ta.02 Ti.16
 Si.07 Fe.03) O6.38 F.62 H1.352
;
_cod_database_code 9004020

loop_
_space_group_symop_operation_xyz
x,y,z
x,1/2+y,1/2+z
1/2+x,y,1/2+z
1/2+x,1/2+y,z
3/4+z,1/2-x,1/4+y
3/4+z,-x,3/4+y
1/4+z,1/2-x,3/4+y
1/4+z,-x,1/4+y
3/4-y,1/2+z,1/4-x
3/4-y,+z,3/4-x
1/4-y,1/2+z,3/4-x
1/4-y,+z,1/4-x
3/4+x,1/2-y,1/4+z
3/4+x,-y,3/4+z
1/4+x,1/2-y,3/4+z
1/4+x,-y,1/4+z
3/4-z,1/2+x,1/4-y
3/4-z,+x,3/4-y
1/4-z,1/2+x,3/4-y
1/4-z,+x,1/4-y
3/4+y,1/2-z,1/4+x
3/4+y,-z,3/4+x
1/4+y,1/2-z,3/4+x
1/4+y,-z,1/4+x
3/4-x,1/2+y,1/4-z
3/4-x,+y,3/4-z
1/4-x,1/2+y,3/4-z
1/4-x,+y,1/4-z
1/2+x,3/4-z,1/4-y
1/2+x,1/4-z,3/4-y
+x,3/4-z,3/4-y
+x,1/4-z,1/4-y
1/2-z,3/4+y,1/4+x
1/2-z,1/4+y,3/4+x
-z,3/4+y,3/4+x
-z,1/4+y,1/4+x
1/2+y,3/4-x,1/4-z
1/2+y,1/4-x,3/4-z
+y,3/4-x,3/4-z
+y,1/4-x,1/4-z
1/2-x,3/4+z,1/4+y
1/2-x,1/4+z,3/4+y
-x,3/4+z,3/4+y
-x,1/4+z,1/4+y
1/2+z,3/4-y,1/4-x
1/2+z,1/4-y,3/4-x
+z,3/4-y,3/4-x
+z,1/4-y,1/4-x
1/2-y,3/4+x,1/4+z
1/2-y,1/4+x,3/4+z
-y,3/4+x,3/4+z
-y,1/4+x,1/4+z
x,1/2+z,1/2+y
x,+z,+y
1/2+x,1/2+z,+y
1/2+x,+z,1/2+y
-z,1/2-y,1/2-x
-z,-y,-x
1/2-z,1/2-y,-x
1/2-z,-y,1/2-x
y,1/2+x,1/2+z
y,+x,+z
1/2+y,1/2+x,+z
1/2+y,+x,1/2+z
-x,1/2-z,1/2-y
-x,-z,-y
1/2-x,1/2-z,-y
1/2-x,-z,1/2-y
z,1/2+y,1/2+x
z,+y,+x
1/2+z,1/2+y,+x
1/2+z,+y,1/2+x
-y,1/2-x,1/2-z
-y,-x,-z
1/2-y,1/2-x,-z
1/2-y,-x,1/2-z
3/4+z,1/4+x,1/2-y
3/4+z,3/4+x,-y
1/4+z,1/4+x,-y
1/4+z,3/4+x,1/2-y
3/4-y,1/4-z,1/2+x
3/4-y,3/4-z,+x
1/4-y,1/4-z,+x
1/4-y,3/4-z,1/2+x
3/4+x,1/4+y,1/2-z
3/4+x,3/4+y,-z
1/4+x,1/4+y,-z
1/4+x,3/4+y,1/2-z
3/4-z,1/4-x,1/2+y
3/4-z,3/4-x,+y
1/4-z,1/4-x,+y
1/4-z,3/4-x,1/2+y
3/4+y,1/4+z,1/2-x
3/4+y,3/4+z,-x
1/4+y,1/4+z,-x
1/4+y,3/4+z,1/2-x
3/4-x,1/4-y,1/2+z
3/4-x,3/4-y,+z
1/4-x,1/4-y,+z
1/4-x,3/4-y,1/2+z
-z,3/4+x,3/4+y
-z,1/4+x,1/4+y
1/2-z,3/4+x,1/4+y
1/2-z,1/4+x,3/4+y
y,3/4-z,3/4-x
y,1/4-z,1/4-x
1/2+y,3/4-z,1/4-x
1/2+y,1/4-z,3/4-x
-x,3/4+y,3/4+z
-x,1/4+y,1/4+z
1/2-x,3/4+y,1/4+z
1/2-x,1/4+y,3/4+z
z,3/4-x,3/4-y
z,1/4-x,1/4-y
1/2+z,3/4-x,1/4-y
1/2+z,1/4-x,3/4-y
-y,3/4+z,3/4+x
-y,1/4+z,1/4+x
1/2-y,3/4+z,1/4+x
1/2-y,1/4+z,3/4+x
x,3/4-y,3/4-z
x,1/4-y,1/4-z
1/2+x,3/4-y,1/4-z
1/2+x,1/4-y,3/4-z
1/4-x,1/2+z,3/4-y
1/4-x,+z,1/4-y
3/4-x,1/2+z,1/4-y
3/4-x,+z,3/4-y
1/4+z,1/2-y,3/4+x
1/4+z,-y,1/4+x
3/4+z,1/2-y,1/4+x
3/4+z,-y,3/4+x
1/4-y,1/2+x,3/4-z
1/4-y,+x,1/4-z
3/4-y,1/2+x,1/4-z
3/4-y,+x,3/4-z
1/4+x,1/2-z,3/4+y
1/4+x,-z,1/4+y
3/4+x,1/2-z,1/4+y
3/4+x,-z,3/4+y
1/4-z,1/2+y,3/4-x
1/4-z,+y,1/4-x
3/4-z,1/2+y,1/4-x
3/4-z,+y,3/4-x
1/4+y,1/2-x,3/4+z
1/4+y,-x,1/4+z
3/4+y,1/2-x,1/4+z
3/4+y,-x,3/4+z
3/4-x,3/4-z,y
3/4-x,1/4-z,1/2+y
1/4-x,3/4-z,1/2+y
1/4-x,1/4-z,y
3/4+z,3/4+y,-x
3/4+z,1/4+y,1/2-x
1/4+z,3/4+y,1/2-x
1/4+z,1/4+y,-x
3/4-y,3/4-x,z
3/4-y,1/4-x,1/2+z
1/4-y,3/4-x,1/2+z
1/4-y,1/4-x,z
3/4+x,3/4+z,-y
3/4+x,1/4+z,1/2-y
1/4+x,3/4+z,1/2-y
1/4+x,1/4+z,-y
3/4-z,3/4-y,x
3/4-z,1/4-y,1/2+x
1/4-z,3/4-y,1/2+x
1/4-z,1/4-y,x
3/4+y,3/4+x,-z
3/4+y,1/4+x,1/2-z
1/4+y,3/4+x,1/2-z
1/4+y,1/4+x,-z
-z,-x,-y
-z,1/2-x,1/2-y
1/2-z,-x,1/2-y
1/2-z,1/2-x,-y
y,z,x
y,1/2+z,1/2+x
1/2+y,z,1/2+x
1/2+y,1/2+z,x
-x,-y,-z
-x,1/2-y,1/2-z
1/2-x,-y,1/2-z
1/2-x,1/2-y,-z
z,x,y
z,1/2+x,1/2+y
1/2+z,x,1/2+y
1/2+z,1/2+x,y
-y,-z,-x
-y,1/2-z,1/2-x
1/2-y,-z,1/2-x
1/2-y,1/2-z,-x

loop_
_atom_site_aniso_label
_atom_site_aniso_U_11
_atom_site_aniso_U_22
_atom_site_aniso_U_33
_atom_site_aniso_U_12
_atom_site_aniso_U_13
_atom_site_aniso_U_23
Na 0.02400 0.02400 0.02400 0.00110 0.00110 0.00110
K 0.02400 0.02400 0.02400 0.00110 0.00110 0.00110
Ca 0.02400 0.02400 0.02400 0.00110 0.00110 0.00110
Sr 0.02400 0.02400 0.02400 0.00110 0.00110 0.00110
Mn 0.02400 0.02400 0.02400 0.00110 0.00110 0.00110
Pb 0.02400 0.02400 0.02400 0.00110 0.00110 0.00110
La 0.02400 0.02400 0.02400 0.00110 0.00110 0.00110
Ce 0.02400 0.02400 0.02400 0.00110 0.00110 0.00110
Nd 0.02400 0.02400 0.02400 0.00110 0.00110 0.00110
U 0.02400 0.02400 0.02400 0.00110 0.00110 0.00110
Nb 0.01980 0.01980 0.01980 -0.00180 -0.00180 -0.00180
Ta 0.01980 0.01980 0.01980 -0.00180 -0.00180 -0.00180
Ti 0.01980 0.01980 0.01980 -0.00180 -0.00180 -0.00180
Si 0.01980 0.01980 0.01980 -0.00180 -0.00180 -0.00180
Fe 0.01980 0.01980 0.01980 -0.00180 -0.00180 -0.00180
O 0.02700 0.02100 0.02100 0.00000 0.00000 0.00800
O-H1 0.02700 0.02100 0.02100 0.00000 0.00000 0.00800
F 0.04400 0.04400 0.04400 0.00000 0.00000 0.00000
O-H2 0.04400 0.04400 0.04400 0.00000 0.00000 0.00000

loop_
_atom_site_label
_atom_site_fract_x
_atom_site_fract_y
_atom_site_fract_z
_atom_site_occupancy
_atom_site_U_iso_or_equiv
Na 0.50000 0.50000 0.50000 0.18500 0.02400
K 0.50000 0.50000 0.50000 0.01000 0.02400
Ca 0.50000 0.50000 0.50000 0.36500 0.02400
Sr 0.50000 0.50000 0.50000 0.03500 0.02400
Mn 0.50000 0.50000 0.50000 0.02000 0.02400
Pb 0.50000 0.50000 0.50000 0.00500 0.02400
La 0.50000 0.50000 0.50000 0.00500 0.02400
Ce 0.50000 0.50000 0.50000 0.01500 0.02400
Nd 0.50000 0.50000 0.50000 0.00500 0.02400
U 0.50000 0.50000 0.50000 0.01000 0.02400
Nb 0.00000 0.00000 0.00000 0.86000 0.01980
Ta 0.00000 0.00000 0.00000 0.01000 0.01980
Ti 0.00000 0.00000 0.00000 0.08000 0.01980
Si 0.00000 0.00000 0.00000 0.03500 0.01980
Fe 0.00000 0.00000 0.00000 0.01500 0.01980
O 0.31750 0.12500 0.12500 0.83800 0.02280
O-H1 0.31750 0.12500 0.12500 0.16200 0.02280
F 0.37500 0.37500 0.37500 0.62000 0.04400
O-H2 0.37500 0.37500 0.37500 0.38000 0.04400

loop_
_cod_changelog_entry_id
_cod_changelog_entry_author
_cod_changelog_entry_date
_cod_changelog_entry_text
1
;cod-tools version 3.10.1
Id: cif_fix_AMCSD_aniso_labels 10200 2024-08-01 14:09:44Z saulius
;
2024-08-02T12:20:27+03:00
;Changed the following '_atom_site_aniso_label' values:
'OH' -> 'O-H'
'O-H' -> 'O-H'
;

loop_
_cod_related_entry_id
_cod_related_entry_database
_cod_related_entry_code
1 AMCSD 0004144
